data_2217064
loop_
_publ_author_name
'Arunkumar, C.'
'Bhyrappa, P.'
'Varghese, B.'

_publ_section_title
;
 C~60~ 1,1,2,2-tetrachloroethylene tetrasolvate
;
_journal_issue 1
_journal_name_full 'Acta Crystallographica Section E'
_journal_page_first o278
_journal_paper_doi 10.1107/S1600536807066329
_journal_volume 64
_journal_year 2008
_chemical_formula_moiety 'C60, 4C2 Cl4'
_chemical_formula_sum 'C68 Cl16'
_chemical_formula_weight 1383.88
_chemical_name_systematic
;
 ?
;
_space_group_IT_number 2
_symmetry_cell_setting triclinic
_symmetry_space_group_name_Hall '-P 1'
_symmetry_space_group_name_H-M 'P -1'
_atom_sites_solution_primary direct
_atom_sites_solution_secondary difmap
_audit_creation_method SHELXL-97
_cell_angle_alpha 70.484(5)
_cell_angle_beta 68.508(5)
_cell_angle_gamma 79.834(5)
_cell_formula_units_Z 1
_cell_length_a 10.049(5)
_cell_length_b 10.168(5)
_cell_length_c 13.412(5)
_cell_measurement_reflns_used 9670
_cell_measurement_temperature 173(2)
_cell_measurement_theta_max 28.39
_cell_measurement_theta_min 2.18
_cell_volume 1199.6(10)
_computing_cell_refinement 'APEX2 (Bruker, 2004) and SAINT (Bruker, 2004)'
_computing_data_collection 'APEX2 (Bruker, 2004)'
_computing_data_reduction 'SAINT (Bruker, 2004)'
_computing_molecular_graphics 'ORTEP32 for Windows (Farrugia, 1997)'
_computing_publication_material 'SHELXL97 (Sheldrick, 1997'
_computing_structure_refinement 'SHELXL97 (Sheldrick, 1997)'
_computing_structure_solution 'SIR92 (Altormare <i>et al.</i>,  1993)'
_diffrn_ambient_temperature 173(2)
_diffrn_measured_fraction_theta_full 0.960
_diffrn_measured_fraction_theta_max 0.960
_diffrn_measurement_device_type 'Bruker APEX2 Kappa'
_diffrn_measurement_method '\w and \f scan'
_diffrn_radiation_monochromator graphite
_diffrn_radiation_source 'fine-focus sealed tube'
_diffrn_radiation_type MoK\a
_diffrn_radiation_wavelength 0.71073
_diffrn_reflns_av_R_equivalents 0.0367
_diffrn_reflns_av_sigmaI/netI 0.0403
_diffrn_reflns_limit_h_max 11
_diffrn_reflns_limit_h_min -11
_diffrn_reflns_limit_k_max 11
_diffrn_reflns_limit_k_min -12
_diffrn_reflns_limit_l_max 15
_diffrn_reflns_limit_l_min -15
_diffrn_reflns_number 11755
_diffrn_reflns_theta_full 25.00
_diffrn_reflns_theta_max 25.00
_diffrn_reflns_theta_min 2.13
_diffrn_standards_decay_% 0
_diffrn_standards_interval_count 0
_diffrn_standards_interval_time 0
_diffrn_standards_number 0
_exptl_absorpt_coefficient_mu 0.970
_exptl_absorpt_correction_T_max 0.830
_exptl_absorpt_correction_T_min 0.759
_exptl_absorpt_correction_type multi-scan
_exptl_absorpt_process_details '(SADABS; Bruker, 1999)'
_exptl_crystal_colour brown
_exptl_crystal_density_diffrn 1.916
_exptl_crystal_density_method 'not measured'
_exptl_crystal_description plate
_exptl_crystal_F_000 680
_exptl_crystal_size_max 0.3
_exptl_crystal_size_mid 0.2
_exptl_crystal_size_min 0.2
_refine_diff_density_max 1.247
_refine_diff_density_min -0.682
_refine_ls_extinction_method none
_refine_ls_goodness_of_fit_ref 1.113
_refine_ls_matrix_type full
_refine_ls_number_parameters 420
_refine_ls_number_reflns 4047
_refine_ls_number_restraints 34
_refine_ls_restrained_S_all 1.126
_refine_ls_R_factor_all 0.1144
_refine_ls_R_factor_gt 0.1050
_refine_ls_shift/su_max 0.000
_refine_ls_shift/su_mean 0.000
_refine_ls_structure_factor_coef Fsqd
_refine_ls_weighting_details 'calc w=1/[\s^2^(Fo^2^)+(0.0602P)^2^+20.5574P] where P=(Fo^2^+2Fc^2^)/3'
_refine_ls_weighting_scheme calc
_refine_ls_wR_factor_gt 0.2592
_refine_ls_wR_factor_ref 0.2646
_reflns_number_gt 3502
_reflns_number_total 4047
_reflns_threshold_expression I>2\s(I)
_cod_data_source_file gk2113.cif
_cod_data_source_block I
_cod_database_code 2217064
_cod_database_fobs_code 2217064

loop_
_symmetry_equiv_pos_as_xyz
'x, y, z'
'-x, -y, -z'

loop_
_atom_site_type_symbol
_atom_site_label
_atom_site_fract_x
_atom_site_fract_y
_atom_site_fract_z
_atom_site_U_iso_or_equiv
_atom_site_adp_type
_atom_site_calc_flag
_atom_site_refinement_flags
_atom_site_occupancy
_atom_site_disorder_assembly
_atom_site_disorder_group
C C1 0.7872(12) 0.2020(11) 0.1752(10) 0.048(3) Uani d . 1 . .
C C2 0.8649(12) 0.1051(13) 0.2458(9) 0.050(3) Uani d . 1 . .
C C3 0.8346(14) -0.0347(13) 0.2881(8) 0.053(3) Uani d . 1 . .
C C4 0.7301(14) -0.0837(17) 0.2621(11) 0.069(4) Uani d . 1 . .
C C5 0.6574(12) -0.0048(16) 0.2046(11) 0.069(4) Uani d . 1 . .
C C6 0.6836(10) 0.1484(11) 0.1574(9) 0.044(3) Uani d . 1 . .
C C7 0.6674(10) 0.1949(11) 0.0509(10) 0.043(2) Uani d . 1 . .
C C8 0.6353(9) 0.0806(11) 0.0226(9) 0.038(2) Uani d . 1 . .
C C9 0.6293(9) -0.0449(12) 0.1128(11) 0.051(3) Uani d . 1 . .
C C10 0.6808(12) -0.1691(13) 0.0941(14) 0.068(4) Uani d . 1 . .
C C11 0.6954(10) 0.0755(11) -0.0878(9) 0.043(3) Uani d . 1 . .
C C12 1.2500(12) 0.0616(14) 0.1058(11) 0.055(3) Uani d . 1 . .
C C13 1.2598(12) 0.1767(11) 0.0131(12) 0.051(3) Uani d . 1 . .
C C14 0.7609(12) -0.2663(12) 0.1663(12) 0.062(4) Uani d . 1 . .
C C15 0.7816(13) -0.2274(11) 0.2465(9) 0.052(3) Uani d . 1 . .
C C16 0.9231(17) -0.2585(12) 0.2626(9) 0.063(4) Uani d . 1 . .
C C17 0.9541(18) -0.1434(13) 0.2871(8) 0.064(4) Uani d . 1 . .
C C18 1.0919(15) -0.1027(16) 0.2459(9) 0.064(4) Uani d . 1 . .
C C19 1.1206(14) 0.0448(15) 0.2018(10) 0.057(3) Uani d . 1 . .
C C20 1.0097(15) 0.1432(14) 0.2030(10) 0.059(3) Uani d . 1 . .
C C21 1.2117(14) -0.1785(12) 0.1725(11) 0.060(3) Uani d . 1 . .
C C22 1.1800(13) -0.2823(11) 0.1474(10) 0.052(3) Uani d . 1 . .
C C23 1.0266(11) -0.3278(10) 0.1968(9) 0.043(2) Uani d . 1 . .
C C24 0.7594(10) 0.2949(10) -0.0361(9) 0.041(2) Uani d . 1 . .
C C25 1.0019(12) -0.3678(9) 0.1130(10) 0.045(3) Uani d . 1 . .
C C26 0.8641(12) 0.3473(10) -0.0120(12) 0.053(3) Uani d . 1 . .
C C27 0.8788(13) 0.3009(11) 0.0902(10) 0.049(3) Uani d . 1 . .
C C28 1.0212(15) 0.2708(13) 0.1026(12) 0.061(3) Uani d . 1 . .
C C29 1.1246(13) 0.3373(10) -0.0941(10) 0.049(3) Uani d . 1 . .
C C30 1.1358(17) 0.2883(12) 0.0146(12) 0.065(4) Uani d . 1 . .
C C31 1.3841(11) 0.4523(10) 0.2363(7) 0.027(3) Uani d PD 0.82(2) A 1
C C32 1.3342(11) 0.4954(11) 0.3232(7) 0.029(3) Uani d PD 0.82(2) A 1
C C31A 1.306(2) 0.430(3) 0.3017(15) 0.013(10) Uani d PDU 0.18(2) A 2
C C32A 1.406(2) 0.515(3) 0.2605(15) 0.007(9) Uani d PDU 0.18(2) A 2
C C33 0.7666(10) 0.1574(11) 0.4919(11) 0.030(5) Uani d PD 0.56(3) B 3
C C34 0.6841(11) 0.2472(11) 0.4454(12) 0.039(5) Uani d PDU 0.56(3) B 3
C C33A 0.7762(13) 0.2488(14) 0.4439(16) 0.039(7) Uani d PD 0.44(3) B 4
C C34A 0.677(2) 0.162(2) 0.4950(19) 0.034(6) Uani d PD 0.44(3) B 4
Cl Cl1 1.5322(2) 0.5188(2) 0.12839(19) 0.0357(6) Uani d D 1 . .
Cl Cl2 1.2994(3) 0.3299(3) 0.2202(2) 0.0484(7) Uani d D 1 . .
Cl Cl3 1.4140(3) 0.6192(3) 0.3386(2) 0.0425(6) Uani d D 1 . .
Cl Cl4 1.1832(3) 0.4285(3) 0.4339(2) 0.0566(8) Uani d D 1 . .
Cl Cl5 0.9370(3) 0.2011(4) 0.4666(2) 0.0569(8) Uani d D 1 . .
Cl Cl6 0.7062(3) -0.0017(3) 0.5858(2) 0.0535(7) Uani d D 1 . .
Cl Cl7 0.7431(4) 0.4076(3) 0.3547(2) 0.0615(9) Uani d D 1 . .
Cl Cl8 0.5146(3) 0.2052(3) 0.4689(2) 0.0565(8) Uani d D 1 . .

loop_
_atom_site_aniso_label
_atom_site_aniso_U_11
_atom_site_aniso_U_22
_atom_site_aniso_U_33
_atom_site_aniso_U_12
_atom_site_aniso_U_13
_atom_site_aniso_U_23
C2 0.053(7) 0.072(8) 0.036(6) 0.006(6) -0.008(5) -0.043(6)
C3 0.073(8) 0.064(8) 0.012(4) -0.005(6) 0.002(5) -0.016(5)
C6 0.026(5) 0.042(6) 0.042(6) 0.015(4) 0.011(4) -0.021(5)
C7 0.023(5) 0.039(6) 0.065(7) 0.019(4) -0.015(5) -0.023(5)
C8 0.014(4) 0.046(6) 0.058(6) 0.003(4) -0.017(4) -0.018(5)
C9 0.007(4) 0.054(7) 0.077(8) -0.007(4) -0.004(5) -0.009(6)
C10 0.026(6) 0.055(8) 0.114(12) -0.025(5) -0.015(7) -0.011(8)
C12 0.040(6) 0.088(9) 0.069(8) -0.008(6) -0.035(6) -0.041(7)
C13 0.039(6) 0.040(6) 0.090(9) -0.015(5) -0.037(6) -0.018(6)
C14 0.038(6) 0.043(6) 0.079(9) -0.033(5) -0.015(6) 0.024(6)
C15 0.053(7) 0.031(5) 0.035(6) -0.016(5) 0.019(5) 0.006(4)
C17 0.121(12) 0.055(7) 0.017(5) -0.007(7) -0.032(6) 0.001(5)
C19 0.067(8) 0.082(9) 0.054(7) 0.002(7) -0.044(7) -0.036(7)
C20 0.089(10) 0.066(8) 0.052(7) 0.003(7) -0.042(7) -0.039(6)
C21 0.072(8) 0.040(6) 0.076(9) 0.003(6) -0.055(7) 0.003(6)
C22 0.063(7) 0.041(6) 0.051(7) 0.027(5) -0.045(6) 0.000(5)
C23 0.048(6) 0.026(5) 0.042(6) -0.001(4) -0.020(5) 0.010(4)
C24 0.032(5) 0.024(5) 0.063(7) 0.015(4) -0.019(5) -0.011(4)
C25 0.053(6) 0.009(4) 0.061(7) -0.007(4) -0.015(5) 0.004(4)
C26 0.050(6) 0.017(5) 0.090(9) 0.011(4) -0.019(6) -0.025(5)
C27 0.060(7) 0.035(6) 0.063(7) 0.009(5) -0.019(6) -0.037(5)
C28 0.080(9) 0.053(7) 0.080(9) -0.008(6) -0.031(8) -0.048(7)
C29 0.065(8) 0.019(5) 0.065(7) -0.014(5) -0.031(6) 0.003(5)
C30 0.096(10) 0.040(6) 0.079(9) -0.036(7) -0.034(8) -0.020(6)
C31 0.028(6) 0.023(5) 0.028(6) -0.005(4) -0.009(5) -0.001(4)
C32 0.028(6) 0.034(6) 0.027(6) 0.002(5) -0.014(5) -0.010(5)
C31A 0.014(11) 0.013(11) 0.014(11) 0.000(5) -0.004(6) -0.005(6)
C32A 0.008(10) 0.007(10) 0.006(11) 0.000(5) -0.001(6) -0.003(5)
C33 0.023(10) 0.039(11) 0.024(9) 0.009(9) -0.004(8) -0.012(8)
C34 0.051(13) 0.024(10) 0.025(10) -0.008(9) 0.008(9) -0.006(8)
C33A 0.042(15) 0.046(15) 0.030(13) -0.012(13) -0.006(12) -0.015(11)
C34A 0.019(11) 0.028(12) 0.037(13) -0.007(10) 0.010(10) -0.007(10)
Cl1 0.0277(11) 0.0402(13) 0.0334(12) -0.0031(9) -0.0002(9) -0.0140(10)
Cl2 0.0645(17) 0.0344(13) 0.0625(17) -0.0119(12) -0.0345(14) -0.0150(12)
Cl3 0.0450(14) 0.0485(14) 0.0442(14) -0.0097(11) -0.0119(11) -0.0262(11)
Cl4 0.0426(15) 0.074(2) 0.0378(14) -0.0217(14) 0.0055(11) -0.0085(13)
Cl5 0.0457(16) 0.086(2) 0.0461(16) -0.0226(15) -0.0169(13) -0.0166(15)
Cl6 0.0653(18) 0.0400(14) 0.0425(15) -0.0036(12) -0.0213(13) 0.0076(11)
Cl7 0.104(3) 0.0280(13) 0.0343(14) -0.0175(14) -0.0051(15) 0.0002(10)
Cl8 0.0380(14) 0.0658(18) 0.0538(17) 0.0013(13) -0.0180(12) -0.0021(14)
C16 0.111(11) 0.041(6) 0.022(5) -0.027(7) -0.020(6) 0.017(5)
C5 0.028(6) 0.092(10) 0.047(7) -0.001(6) 0.020(5) -0.007(7)
C1 0.046(6) 0.043(6) 0.061(7) 0.017(5) -0.009(5) -0.041(6)
C11 0.028(5) 0.052(6) 0.054(6) -0.004(4) -0.033(5) -0.001(5)
C18 0.078(9) 0.100(11) 0.028(6) 0.001(8) -0.043(6) -0.010(6)
C4 0.044(7) 0.100(11) 0.040(7) -0.015(7) 0.016(6) -0.019(7)

loop_
_atom_type_symbol
_atom_type_description
_atom_type_scat_dispersion_real
_atom_type_scat_dispersion_imag
_atom_type_scat_source
C C 0.0033 0.0016 'International Tables Vol C Tables 4.2.6.8 and 6.1.1.4'
Cl Cl 0.1484 0.1585 'International Tables Vol C Tables 4.2.6.8 and 6.1.1.4'

loop_
_geom_angle_atom_site_label_1
_geom_angle_atom_site_label_2
_geom_angle_atom_site_label_3
_geom_angle_site_symmetry_1
_geom_angle_site_symmetry_3
_geom_angle
C3 C2 C20 . . 120.2(11)
C3 C2 C1 . . 119.0(11)
C20 C2 C1 . . 108.6(11)
C2 C3 C4 . . 120.7(12)
C2 C3 C17 . . 119.2(12)
C4 C3 C17 . . 107.2(11)
C1 C6 C7 . . 119.7(10)
C1 C6 C5 . . 121.1(11)
C7 C6 C5 . . 107.4(11)
C6 C7 C24 . . 118.8(10)
C6 C7 C8 . . 111.1(9)
C24 C7 C8 . . 117.6(10)
C11 C8 C9 . . 119.7(10)
C11 C8 C7 . . 118.9(9)
C9 C8 C7 . . 109.3(10)
C10 C9 C8 . . 121.5(12)
C10 C9 C5 . . 120.3(12)
C8 C9 C5 . . 106.4(10)
C9 C10 C13 . 2_755 119.8(13)
C9 C10 C14 . . 117.8(14)
C13 C10 C14 2_755 . 110.6(12)
C13 C12 C19 . . 119.7(12)
C13 C12 C11 . 2_755 118.3(11)
C19 C12 C11 . 2_755 109.1(11)
C10 C13 C12 2_755 . 123.0(12)
C10 C13 C30 2_755 . 107.0(11)
C12 C13 C30 . . 119.8(12)
C15 C14 C29 . 2_755 121.7(11)
C15 C14 C10 . . 119.8(13)
C29 C14 C10 2_755 . 106.2(12)
C14 C15 C16 . . 119.4(11)
C14 C15 C4 . . 121.6(12)
C16 C15 C4 . . 105.7(11)
C18 C17 C16 . . 119.9(14)
C18 C17 C3 . . 119.0(12)
C16 C17 C3 . . 109.9(13)
C20 C19 C12 . . 120.6(13)
C20 C19 C18 . . 119.7(12)
C12 C19 C18 . . 108.0(11)
C19 C20 C2 . . 121.4(12)
C19 C20 C28 . . 119.8(13)
C2 C20 C28 . . 106.7(11)
C22 C21 C11 . 2_755 120.2(13)
C22 C21 C18 . . 119.0(12)
C11 C21 C18 2_755 . 107.1(11)
C21 C22 C24 . 2_755 121.0(12)
C21 C22 C23 . . 119.6(11)
C24 C22 C23 2_755 . 108.4(10)
C16 C23 C25 . . 121.6(11)
C16 C23 C22 . . 119.6(11)
C25 C23 C22 . . 106.5(9)
C7 C24 C22 . 2_755 120.8(10)
C7 C24 C26 . . 118.8(10)
C22 C24 C26 2_755 . 108.7(10)
C29 C25 C23 2_755 . 121.9(11)
C29 C25 C26 2_755 2_755 117.2(11)
C23 C25 C26 . 2_755 108.2(9)
C27 C26 C24 . . 121.6(11)
C27 C26 C25 . 2_755 117.9(11)
C24 C26 C25 . 2_755 108.2(10)
C26 C27 C1 . . 118.9(11)
C26 C27 C28 . . 121.0(11)
C1 C27 C28 . . 108.6(11)
C30 C28 C27 . . 120.3(13)
C30 C28 C20 . . 121.0(13)
C27 C28 C20 . . 106.3(11)
C25 C29 C30 2_755 . 123.2(12)
C25 C29 C14 2_755 2_755 117.5(11)
C30 C29 C14 . 2_755 108.4(11)
C28 C30 C29 . . 120.3(14)
C28 C30 C13 . . 119.0(12)
C29 C30 C13 . . 107.8(12)
C32 C31 Cl1 . . 121.3(8)
C32 C31 Cl2 . . 121.7(8)
Cl1 C31 Cl2 . . 117.0(5)
C31 C32 Cl3 . . 122.2(9)
C31 C32 Cl4 . . 121.7(9)
Cl3 C32 Cl4 . . 116.0(5)
C32A C31A Cl2 . . 117.9(7)
C32A C31A Cl4 . . 116.8(7)
Cl2 C31A Cl4 . . 125.3(7)
C31A C32A Cl3 . . 119.1(7)
C31A C32A Cl1 . . 118.2(7)
Cl3 C32A Cl1 . . 122.7(6)
C34 C33 Cl5 . . 119.1(7)
C34 C33 Cl6 . . 121.0(7)
Cl5 C33 Cl6 . . 119.8(5)
C33 C34 Cl8 . . 119.7(7)
C33 C34 Cl7 . . 120.9(7)
Cl8 C34 Cl7 . . 119.3(5)
C34A C33A Cl5 . . 118.4(14)
C34A C33A Cl7 . . 119.0(14)
Cl5 C33A Cl7 . . 122.6(7)
C33A C34A Cl8 . . 119.4(17)
C33A C34A Cl6 . . 120.8(17)
Cl8 C34A Cl6 . . 119.8(7)
C23 C16 C17 . . 121.5(13)
C23 C16 C15 . . 117.9(11)
C17 C16 C15 . . 108.4(12)
C4 C5 C6 . . 118.8(15)
C4 C5 C9 . . 122.0(14)
C6 C5 C9 . . 105.8(11)
C6 C1 C27 . . 122.1(11)
C6 C1 C2 . . 117.2(10)
C27 C1 C2 . . 109.7(10)
C8 C11 C21 . 2_755 121.5(11)
C8 C11 C12 . 2_755 117.6(10)
C21 C11 C12 2_755 2_755 108.6(11)
C17 C18 C19 . . 120.6(13)
C17 C18 C21 . . 120.2(13)
C19 C18 C21 . . 107.1(11)
C5 C4 C3 . . 123.1(15)
C5 C4 C15 . . 118.2(15)
C3 C4 C15 . . 108.9(12)

loop_
_geom_bond_atom_site_label_1
_geom_bond_atom_site_label_2
_geom_bond_site_symmetry_2
_geom_bond_distance
C2 C3 . 1.386(17)
C2 C20 . 1.426(17)
C2 C1 . 1.457(16)
C3 C4 . 1.429(19)
C3 C17 . 1.482(19)
C6 C1 . 1.382(16)
C6 C7 . 1.408(15)
C6 C5 . 1.504(18)
C7 C24 . 1.414(15)
C7 C8 . 1.454(14)
C8 C11 . 1.394(15)
C8 C9 . 1.427(15)
C9 C10 . 1.347(17)
C9 C5 . 1.55(2)
C10 C13 2_755 1.364(19)
C10 C14 . 1.487(18)
C12 C13 . 1.379(18)
C12 C19 . 1.443(17)
C12 C11 2_755 1.471(16)
C13 C10 2_755 1.364(19)
C13 C30 . 1.529(19)
C14 C15 . 1.354(19)
C14 C29 2_755 1.463(19)
C15 C16 . 1.480(19)
C15 C4 . 1.517(19)
C17 C18 . 1.372(19)
C17 C16 . 1.427(17)
C19 C20 . 1.360(18)
C19 C18 . 1.454(19)
C20 C28 . 1.510(19)
C21 C22 . 1.327(17)
C21 C11 2_755 1.426(16)
C21 C18 . 1.524(19)
C22 C24 2_755 1.432(16)
C22 C23 . 1.525(16)
C23 C16 . 1.358(17)
C23 C25 . 1.426(16)
C24 C22 2_755 1.432(16)
C24 C26 . 1.433(16)
C25 C29 2_755 1.350(16)
C25 C26 2_755 1.505(16)
C26 C27 . 1.348(17)
C26 C25 2_755 1.505(16)
C27 C1 . 1.396(16)
C27 C28 . 1.468(17)
C28 C30 . 1.299(19)
C29 C25 2_755 1.350(16)
C29 C30 . 1.415(17)
C29 C14 2_755 1.463(19)
C31 C32 . 1.280(2)
C31 Cl1 . 1.699(10)
C31 Cl2 . 1.735(10)
C32 Cl3 . 1.709(10)
C32 Cl4 . 1.735(10)
C31A C32A . 1.282(2)
C31A Cl2 . 1.747(9)
C31A Cl4 . 1.748(9)
C32A Cl3 . 1.751(9)
C32A Cl1 . 1.751(9)
C33 C34 . 1.281(2)
C33 Cl5 . 1.728(8)
C33 Cl6 . 1.731(8)
C34 Cl8 . 1.720(8)
C34 Cl7 . 1.726(8)
C33A C34A . 1.281(2)
C33A Cl5 . 1.711(9)
C33A Cl7 . 1.721(9)
C34A Cl8 . 1.75(2)
C34A Cl6 . 1.75(2)
C5 C4 . 1.251(19)
C11 C21 2_755 1.426(16)
C11 C12 2_755 1.471(16)

loop_
_geom_torsion_atom_site_label_1
_geom_torsion_atom_site_label_2
_geom_torsion_atom_site_label_3
_geom_torsion_atom_site_label_4
_geom_torsion_site_symmetry_1
_geom_torsion_site_symmetry_4
_geom_torsion
C20 C2 C3 C4 . . -137.2(11)
C1 C2 C3 C4 . . 0.8(15)
C20 C2 C3 C17 . . -0.7(14)
C1 C2 C3 C17 . . 137.3(10)
C1 C6 C7 C24 . . 0.7(13)
C5 C6 C7 C24 . . -142.6(9)
C1 C6 C7 C8 . . 141.9(9)
C5 C6 C7 C8 . . -1.4(10)
C6 C7 C8 C11 . . -142.2(9)
C24 C7 C8 C11 . . -0.4(13)
C6 C7 C8 C9 . . 0.3(10)
C24 C7 C8 C9 . . 142.0(9)
C11 C8 C9 C10 . . 0.1(14)
C7 C8 C9 C10 . . -141.9(10)
C11 C8 C9 C5 . . 143.0(9)
C7 C8 C9 C5 . . 1.0(10)
C8 C9 C10 C13 . 2_755 0.0(15)
C5 C9 C10 C13 . 2_755 -137.9(11)
C8 C9 C10 C14 . . 139.6(11)
C5 C9 C10 C14 . . 1.7(15)
C19 C12 C13 C10 . 2_755 -138.2(11)
C11 C12 C13 C10 2_755 2_755 -0.8(15)
C19 C12 C13 C30 . . 2.4(15)
C11 C12 C13 C30 2_755 . 139.8(10)
C9 C10 C14 C15 . . -1.0(15)
C13 C10 C14 C15 2_755 . 142.1(11)
C9 C10 C14 C29 . 2_755 -143.9(10)
C13 C10 C14 C29 2_755 2_755 -0.8(12)
C29 C14 C15 C16 2_755 . -0.6(15)
C10 C14 C15 C16 . . -137.7(11)
C29 C14 C15 C4 2_755 . 134.6(11)
C10 C14 C15 C4 . . -2.5(16)
C2 C3 C17 C18 . . 1.1(15)
C4 C3 C17 C18 . . 142.8(10)
C2 C3 C17 C16 . . -142.6(10)
C4 C3 C17 C16 . . -0.9(12)
C13 C12 C19 C20 . . -1.9(15)
C11 C12 C19 C20 2_755 . -142.7(10)
C13 C12 C19 C18 . . 141.0(10)
C11 C12 C19 C18 2_755 . 0.2(11)
C12 C19 C20 C2 . . 138.1(11)
C18 C19 C20 C2 . . -0.6(16)
C12 C19 C20 C28 . . 0.6(15)
C18 C19 C20 C28 . . -138.1(11)
C3 C2 C20 C19 . . 0.5(15)
C1 C2 C20 C19 . . -141.3(10)
C3 C2 C20 C28 . . 142.7(10)
C1 C2 C20 C28 . . 0.9(11)
C11 C21 C22 C24 2_755 2_755 1.4(16)
C18 C21 C22 C24 . 2_755 136.9(11)
C11 C21 C22 C23 2_755 . -138.4(11)
C18 C21 C22 C23 . . -2.8(15)
C21 C22 C23 C16 . . 2.3(14)
C24 C22 C23 C16 2_755 . -142.0(10)
C21 C22 C23 C25 . . 145.0(10)
C24 C22 C23 C25 2_755 . 0.7(10)
C6 C7 C24 C22 . 2_755 137.9(10)
C8 C7 C24 C22 . 2_755 -0.8(13)
C6 C7 C24 C26 . . -1.1(13)
C8 C7 C24 C26 . . -139.9(9)
C16 C23 C25 C29 . 2_755 0.8(15)
C22 C23 C25 C29 . 2_755 -141.0(9)
C16 C23 C25 C26 . 2_755 141.4(10)
C22 C23 C25 C26 . 2_755 -0.4(10)
C7 C24 C26 C27 . . 1.6(14)
C22 C24 C26 C27 2_755 . -141.9(10)
C7 C24 C26 C25 . 2_755 143.1(9)
C22 C24 C26 C25 2_755 2_755 -0.4(11)
C24 C26 C27 C1 . . -1.6(15)
C25 C26 C27 C1 2_755 . -139.5(10)
C24 C26 C27 C28 . . 137.6(11)
C25 C26 C27 C28 2_755 . -0.3(14)
C26 C27 C28 C30 . . -0.1(16)
C1 C27 C28 C30 . . 142.9(11)
C26 C27 C28 C20 . . -142.6(10)
C1 C27 C28 C20 . . 0.3(11)
C19 C20 C28 C30 . . 0.0(16)
C2 C20 C28 C30 . . -142.9(11)
C19 C20 C28 C27 . . 142.2(10)
C2 C20 C28 C27 . . -0.8(11)
C27 C28 C30 C29 . . 0.3(16)
C20 C28 C30 C29 . . 137.3(12)
C27 C28 C30 C13 . . -136.5(11)
C20 C28 C30 C13 . . 0.6(16)
C25 C29 C30 C28 2_755 . -0.2(17)
C14 C29 C30 C28 2_755 . -143.2(11)
C25 C29 C30 C13 2_755 . 140.8(10)
C14 C29 C30 C13 2_755 . -2.2(11)
C10 C13 C30 C28 2_755 . 144.3(11)
C12 C13 C30 C28 . . -1.8(15)
C10 C13 C30 C29 2_755 . 2.7(11)
C12 C13 C30 C29 . . -143.5(10)
Cl1 C31 C32 Cl3 . . -1.3(14)
Cl2 C31 C32 Cl3 . . -178.3(6)
Cl1 C31 C32 Cl4 . . 180.0(6)
Cl2 C31 C32 Cl4 . . 3.0(14)
Cl2 C31A C32A Cl3 . . 178.6(19)
Cl4 C31A C32A Cl3 . . 1(4)
Cl2 C31A C32A Cl1 . . -2(4)
Cl4 C31A C32A Cl1 . . 179.8(19)
Cl5 C33 C34 Cl8 . . 179.6(9)
Cl6 C33 C34 Cl8 . . -4(2)
Cl5 C33 C34 Cl7 . . 2(2)
Cl6 C33 C34 Cl7 . . 178.3(10)
Cl5 C33A C34A Cl8 . . -177.4(12)
Cl7 C33A C34A Cl8 . . 2(3)
Cl5 C33A C34A Cl6 . . 0(3)
Cl7 C33A C34A Cl6 . . 179.4(12)
C32 C31 Cl1 C32A . . 0(2)
Cl2 C31 Cl1 C32A . . 177(3)
C31A C32A Cl1 C31 . . 0(2)
Cl3 C32A Cl1 C31 . . 179(4)
C32 C31 Cl2 C31A . . -2(3)
Cl1 C31 Cl2 C31A . . -179(3)
C32A C31A Cl2 C31 . . 2(2)
Cl4 C31A Cl2 C31 . . 180(5)
C31 C32 Cl3 C32A . . 1(3)
Cl4 C32 Cl3 C32A . . 180(3)
C31A C32A Cl3 C32 . . -1(2)
Cl1 C32A Cl3 C32 . . -180(4)
C31 C32 Cl4 C31A . . 0(2)
Cl3 C32 Cl4 C31A . . -179(3)
C32A C31A Cl4 C32 . . 0(2)
Cl2 C31A Cl4 C32 . . -178(5)
C34A C33A Cl5 C33 . . 2.6(16)
Cl7 C33A Cl5 C33 . . -177(3)
C34 C33 Cl5 C33A . . 0.4(18)
Cl6 C33 Cl5 C33A . . -176(2)
C34 C33 Cl6 C34A . . -0.7(18)
Cl5 C33 Cl6 C34A . . 175(3)
C33A C34A Cl6 C33 . . -2.6(17)
Cl8 C34A Cl6 C33 . . 174(3)
C34A C33A Cl7 C34 . . -1.0(17)
Cl5 C33A Cl7 C34 . . 179(3)
C33 C34 Cl7 C33A . . -2.1(18)
Cl8 C34 Cl7 C33A . . -179(3)
C33 C34 Cl8 C34A . . 3.8(17)
Cl7 C34 Cl8 C34A . . -179(3)
C33A C34A Cl8 C34 . . -0.7(18)
Cl6 C34A Cl8 C34 . . -178(3)
C25 C23 C16 C17 . . -137.0(11)
C22 C23 C16 C17 . . 0.0(15)
C25 C23 C16 C15 . . 1.1(14)
C22 C23 C16 C15 . . 138.1(10)
C18 C17 C16 C23 . . -1.6(16)
C3 C17 C16 C23 . . 141.8(11)
C18 C17 C16 C15 . . -143.1(11)
C3 C17 C16 C15 . . 0.2(12)
C14 C15 C16 C23 . . -1.2(14)
C4 C15 C16 C23 . . -142.6(10)
C14 C15 C16 C17 . . 142.0(10)
C4 C15 C16 C17 . . 0.5(11)
C1 C6 C5 C4 . . 1.0(16)
C7 C6 C5 C4 . . 143.6(11)
C1 C6 C5 C9 . . -140.7(10)
C7 C6 C5 C9 . . 1.9(10)
C10 C9 C5 C4 . . 1.5(17)
C8 C9 C5 C4 . . -141.9(12)
C10 C9 C5 C6 . . 141.7(10)
C8 C9 C5 C6 . . -1.8(10)
C7 C6 C1 C27 . . -0.6(14)
C5 C6 C1 C27 . . 137.6(10)
C7 C6 C1 C2 . . -141.0(9)
C5 C6 C1 C2 . . -2.8(14)
C26 C27 C1 C6 . . 1.1(15)
C28 C27 C1 C6 . . -142.7(9)
C26 C27 C1 C2 . . 144.0(10)
C28 C27 C1 C2 . . 0.2(11)
C3 C2 C1 C6 . . 1.9(14)
C20 C2 C1 C6 . . 144.2(9)
C3 C2 C1 C27 . . -143.1(9)
C20 C2 C1 C27 . . -0.7(11)
C9 C8 C11 C21 . 2_755 -137.7(10)
C7 C8 C11 C21 . 2_755 0.8(14)
C9 C8 C11 C12 . 2_755 0.2(12)
C7 C8 C11 C12 . 2_755 138.7(9)
C16 C17 C18 C19 . . 138.8(11)
C3 C17 C18 C19 . . -1.2(15)
C16 C17 C18 C21 . . 1.0(16)
C3 C17 C18 C21 . . -139.1(11)
C20 C19 C18 C17 . . 1.0(16)
C12 C19 C18 C17 . . -142.3(10)
C20 C19 C18 C21 . . 143.7(10)
C12 C19 C18 C21 . . 0.4(11)
C22 C21 C18 C17 . . 1.3(16)
C11 C21 C18 C17 2_755 . 142.0(11)
C22 C21 C18 C19 . . -141.5(10)
C11 C21 C18 C19 2_755 . -0.8(11)
C6 C5 C4 C3 . . 1.9(18)
C9 C5 C4 C3 . . 137.2(13)
C6 C5 C4 C15 . . -140.2(11)
C9 C5 C4 C15 . . -4.9(17)
C2 C3 C4 C5 . . -2.8(18)
C17 C3 C4 C5 . . -143.9(12)
C2 C3 C4 C15 . . 142.2(10)
C17 C3 C4 C15 . . 1.2(12)
C14 C15 C4 C5 . . 5.5(16)
C16 C15 C4 C5 . . 145.9(11)
C14 C15 C4 C3 . . -141.5(11)
C16 C15 C4 C3 . . -1.1(12)
